data_7103024
loop_
_publ_author_name
'Metrangolo, Pierangelo'
'Meyer, Frank'
'Pilati, Tullio'
'Resnati, Giuseppe'
'Terraneo, Giancarlo'

_publ_section_title
;
 Mutual induced coordination in halogen-bonded anionic assemblies with
 (6,3) cation-templated topologies.
;
_journal_issue 14
_journal_name_full 'Chemical communications (Cambridge, England)'
_journal_page_first 1635
_journal_page_last 1637
_journal_paper_doi 10.1039/b716879a
_journal_year 2008
_chemical_formula_moiety '2(C16 H36 N 1+), 2(C6 F3 I3), C H2 Cl2, 2(I 1-)'
_chemical_formula_sum 'C45 H74 Cl2 F6 I8 N2'
_chemical_formula_weight 1843.16
_chemical_name_systematic
;
?
;
_space_group_IT_number 14
_symmetry_cell_setting monoclinic
_symmetry_space_group_name_Hall '-P 2yn'
_symmetry_space_group_name_H-M 'P 1 21/n 1'
_atom_sites_solution_hydrogens geom
_atom_sites_solution_primary direct
_atom_sites_solution_secondary difmap
_audit_creation_method SHELXL-97
_cell_angle_alpha 90.00
_cell_angle_beta 109.03(3)
_cell_angle_gamma 90.00
_cell_formula_units_Z 2
_cell_length_a 11.983(3)
_cell_length_b 16.974(4)
_cell_length_c 16.379(4)
_cell_measurement_reflns_used 9895
_cell_measurement_temperature 123(2)
_cell_measurement_theta_max 31.718
_cell_measurement_theta_min 2.162
_cell_volume 3149.4(13)
_computing_cell_refinement 'Bruker SAINT'
_computing_data_collection 'Bruker SMART'
_computing_data_reduction 'Bruker SAINT'
_computing_molecular_graphics 'ORTEP-III (Burnett and Johnson, 1996), Mercury 1.4, CCDC'
_computing_publication_material 'SHELXL-97 (Sheldrick, 1997)'
_computing_structure_refinement 'SHELXL-97 (Sheldrick, 1997)'
_computing_structure_solution
;
M.C. Burla, M. Camalli, B. Carrozzini, G.L. Cascarano, C. Giacovazzo,
G. Polidori, R. Spagna (2003).
SIR2002: the program. J. Appl. Cryst. 36,1103
;
_diffrn_ambient_temperature 123(2)
_diffrn_measured_fraction_theta_full 0.998
_diffrn_measured_fraction_theta_max 0.977
_diffrn_measurement_device_type 'Bruker SMART CCD area-detector'
_diffrn_measurement_method '\w and \f scans'
_diffrn_radiation_monochromator graphite
_diffrn_radiation_source 'fine-focus sealed tube'
_diffrn_radiation_type MoK\a
_diffrn_radiation_wavelength 0.71073
_diffrn_reflns_av_R_equivalents 0.0298
_diffrn_reflns_av_sigmaI/netI 0.0334
_diffrn_reflns_limit_h_max 16
_diffrn_reflns_limit_h_min -17
_diffrn_reflns_limit_k_max 24
_diffrn_reflns_limit_k_min -24
_diffrn_reflns_limit_l_max 24
_diffrn_reflns_limit_l_min -23
_diffrn_reflns_number 29255
_diffrn_reflns_theta_full 30.00
_diffrn_reflns_theta_max 31.82
_diffrn_reflns_theta_min 1.78
_diffrn_standards_decay_% 0.00
_exptl_absorpt_coefficient_mu 4.071
_exptl_absorpt_correction_T_max 1.000000
_exptl_absorpt_correction_T_min 0.541207
_exptl_absorpt_correction_type multi-scan
_exptl_absorpt_process_details 'SADABS, Bruker, 1997'
_exptl_crystal_colour colourless
_exptl_crystal_density_diffrn 1.944
_exptl_crystal_density_method 'not measured'
_exptl_crystal_description 'elongated prism'
_exptl_crystal_F_000 1740
_exptl_crystal_size_max 0.22
_exptl_crystal_size_mid 0.10
_exptl_crystal_size_min 0.06
_refine_diff_density_max 2.326
_refine_diff_density_min -1.751
_refine_diff_density_rms 0.172
_refine_ls_extinction_method none
_refine_ls_goodness_of_fit_ref 1.020
_refine_ls_hydrogen_treatment noref
_refine_ls_matrix_type full
_refine_ls_number_parameters 288
_refine_ls_number_reflns 10518
_refine_ls_number_restraints 1
_refine_ls_restrained_S_all 1.022
_refine_ls_R_factor_all 0.0478
_refine_ls_R_factor_gt 0.0397
_refine_ls_shift/su_max 0.004
_refine_ls_shift/su_mean 0.000
_refine_ls_structure_factor_coef Fsqd
_refine_ls_weighting_details 'w=1/[\s^2^(Fo^2^)+(0.0530P)^2^+3.3945P] where P=(Fo^2^+2Fc^2^)/3'
_refine_ls_weighting_scheme calc
_refine_ls_wR_factor_gt 0.0930
_refine_ls_wR_factor_ref 0.0973
_reflns_number_gt 9029
_reflns_number_total 10518
_reflns_threshold_expression I>2\s(I)
_cod_data_source_file b716879a.txt
_cod_data_source_block re181lt
_cod_original_sg_symbol_H-M 'P 21/n'
_cod_database_code 7103024

loop_
_symmetry_equiv_pos_as_xyz
'x, y, z'
'-x+1/2, y+1/2, -z+1/2'
'-x, -y, -z'
'x-1/2, -y-1/2, z-1/2'

loop_
_atom_site_label
_atom_site_type_symbol
_atom_site_fract_x
_atom_site_fract_y
_atom_site_fract_z
_atom_site_U_iso_or_equiv
_atom_site_adp_type
_atom_site_occupancy
_atom_site_symmetry_multiplicity
_atom_site_calc_flag
_atom_site_refinement_flags
_atom_site_disorder_assembly
_atom_site_disorder_group
N1 N 0.3105(3) 0.10966(18) 0.3427(2) 0.0279(6) Uani 1 1 d . . .
C1 C 0.4253(3) 0.1460(2) 0.3414(3) 0.0341(8) Uani 1 1 d . . .
H1A H 0.4625 0.1718 0.3964 0.041 Uiso 1 1 calc R . .
H1B H 0.4774 0.1040 0.3362 0.041 Uiso 1 1 calc R . .
C2 C 0.4148(4) 0.2046(3) 0.2707(3) 0.0431(10) Uani 1 1 d . . .
H2A H 0.3839 0.2538 0.2846 0.052 Uiso 1 1 calc R . .
H2B H 0.3598 0.1850 0.2171 0.052 Uiso 1 1 calc R . .
C3 C 0.5334(5) 0.2195(4) 0.2590(3) 0.0554(13) Uani 1 1 d . . .
H3A H 0.5893 0.2359 0.3138 0.066 Uiso 1 1 calc R . .
H3B H 0.5620 0.1707 0.2424 0.066 Uiso 1 1 calc R . .
C4 C 0.5286(7) 0.2818(5) 0.1917(4) 0.081(2) Uani 1 1 d . . .
H4A H 0.4820 0.2628 0.1357 0.121 Uiso 1 1 calc R . .
H4B H 0.6071 0.2930 0.1918 0.121 Uiso 1 1 calc R . .
H4C H 0.4936 0.3289 0.2048 0.121 Uiso 1 1 calc R . .
C5 C 0.2254(3) 0.1720(2) 0.3540(3) 0.0300(7) Uani 1 1 d . . .
H5A H 0.2108 0.2093 0.3068 0.036 Uiso 1 1 calc R . .
H5B H 0.1510 0.1464 0.3486 0.036 Uiso 1 1 calc R . .
C6 C 0.2641(4) 0.2175(3) 0.4377(3) 0.0395(9) Uani 1 1 d . . .
H6A H 0.3312 0.2506 0.4402 0.047 Uiso 1 1 calc R . .
H6B H 0.2877 0.1814 0.4861 0.047 Uiso 1 1 calc R . .
C7 C 0.1613(4) 0.2687(3) 0.4427(3) 0.0464(11) Uani 1 1 d . . .
H7A H 0.1907 0.3074 0.4882 0.056 Uiso 1 1 calc R . .
H7B H 0.1280 0.2968 0.3886 0.056 Uiso 1 1 calc R . .
C8 C 0.0663(5) 0.2208(4) 0.4601(4) 0.0676(17) Uani 1 1 d . . .
H8A H 0.0315 0.1860 0.4124 0.101 Uiso 1 1 calc R . .
H8B H 0.0067 0.2554 0.4673 0.101 Uiso 1 1 calc R . .
H8C H 0.0998 0.1905 0.5118 0.101 Uiso 1 1 calc R . .
C9 C 0.2488(3) 0.0689(2) 0.2572(2) 0.0309(8) Uani 1 1 d . . .
H9A H 0.1826 0.0393 0.2629 0.037 Uiso 1 1 calc R . .
H9B H 0.2171 0.1091 0.2136 0.037 Uiso 1 1 calc R . .
C10 C 0.3238(4) 0.0140(2) 0.2251(3) 0.0354(8) Uani 1 1 d . . .
H10A H 0.3621 -0.0238 0.2698 0.042 Uiso 1 1 calc R . .
H10B H 0.3847 0.0438 0.2116 0.042 Uiso 1 1 calc R . .
C11 C 0.2478(5) -0.0293(3) 0.1446(3) 0.0520(13) Uani 1 1 d . . .
H11A H 0.1996 0.0089 0.1043 0.062 Uiso 1 1 calc R . .
H11B H 0.2991 -0.0543 0.1171 0.062 Uiso 1 1 calc R . .
C12 C 0.1700(5) -0.0897(3) 0.1619(4) 0.0642(16) Uani 1 1 d . . .
H12A H 0.2168 -0.1273 0.2026 0.096 Uiso 1 1 calc R . .
H12B H 0.1275 -0.1161 0.1091 0.096 Uiso 1 1 calc R . .
H12C H 0.1151 -0.0651 0.1855 0.096 Uiso 1 1 calc R . .
C13 C 0.3416(3) 0.0501(2) 0.4167(2) 0.0307(7) Uani 1 1 d . . .
H13A H 0.3932 0.0106 0.4055 0.037 Uiso 1 1 calc R . .
H13B H 0.3860 0.0773 0.4694 0.037 Uiso 1 1 calc R . .
C14 C 0.2393(4) 0.0083(3) 0.4325(3) 0.0409(9) Uani 1 1 d . . .
H14A H 0.1983 -0.0236 0.3827 0.049 Uiso 1 1 calc R . .
H14B H 0.1841 0.0469 0.4407 0.049 Uiso 1 1 calc R . .
C15 C 0.2837(5) -0.0444(3) 0.5131(3) 0.0431(10) Uani 1 1 d . . .
H15A H 0.3417 -0.0810 0.5055 0.052 Uiso 1 1 calc R . .
H15B H 0.3226 -0.0118 0.5629 0.052 Uiso 1 1 calc R . .
C16 C 0.1878(7) -0.0896(4) 0.5303(4) 0.0705(18) Uani 1 1 d . . .
H16A H 0.1281 -0.0539 0.5351 0.106 Uiso 1 1 calc R . .
H16B H 0.2195 -0.1184 0.5834 0.106 Uiso 1 1 calc R . .
H16C H 0.1538 -0.1258 0.4838 0.106 Uiso 1 1 calc R . .
I1 I 0.08963(2) -0.142429(14) 0.839083(15) 0.02891(6) Uani 1 1 d . . .
I2 I 0.14629(2) 0.181184(13) 1.002378(14) 0.02498(6) Uani 1 1 d . . .
I3 I 0.38230(2) 0.111135(14) 0.735421(15) 0.02757(6) Uani 1 1 d . . .
F1 F 0.06912(19) 0.00265(13) 0.95076(13) 0.0285(4) Uani 1 1 d . . .
F2 F 0.2522(2) -0.05302(13) 0.74422(15) 0.0333(5) Uani 1 1 d . . .
F3 F 0.2968(2) 0.19625(13) 0.87518(15) 0.0318(5) Uani 1 1 d . . .
C17 C 0.1825(3) 0.1018(2) 0.9156(2) 0.0232(6) Uani 1 1 d . . .
C18 C 0.1373(3) 0.0259(2) 0.9044(2) 0.0221(6) Uani 1 1 d . . .
C19 C 0.1588(3) -0.0279(2) 0.8475(2) 0.0236(6) Uani 1 1 d . . .
C20 C 0.2287(3) -0.0023(2) 0.7998(2) 0.0242(6) Uani 1 1 d . . .
C21 C 0.2759(3) 0.0727(2) 0.8075(2) 0.0233(6) Uani 1 1 d . . .
C22 C 0.2517(3) 0.1232(2) 0.8661(2) 0.0235(6) Uani 1 1 d . . .
I4 I 0.57011(2) 0.183873(13) 0.632132(14) 0.02458(6) Uani 1 1 d . . .
Cl1 Cl -0.00290(19) 0.42989(12) 0.55363(14) 0.0993(7) Uani 1 1 d D . .
C23 C 0.0424(10) 0.4745(5) 0.4836(6) 0.051(2) Uiso 0.50 1 d PD . -1
H23A H 0.0207 0.4411 0.4328 0.061 Uiso 0.50 1 calc PR . -1
H23B H 0.1279 0.4739 0.5066 0.061 Uiso 0.50 1 calc PR . -1

loop_
_atom_site_aniso_label
_atom_site_aniso_U_11
_atom_site_aniso_U_22
_atom_site_aniso_U_33
_atom_site_aniso_U_23
_atom_site_aniso_U_13
_atom_site_aniso_U_12
N1 0.0278(14) 0.0228(14) 0.0278(14) 0.0020(11) 0.0019(12) 0.0042(11)
C1 0.0272(17) 0.033(2) 0.040(2) -0.0034(16) 0.0078(15) 0.0011(14)
C2 0.040(2) 0.031(2) 0.058(3) 0.0041(19) 0.015(2) -0.0032(17)
C3 0.053(3) 0.074(4) 0.040(2) -0.009(2) 0.017(2) -0.023(3)
C4 0.091(5) 0.102(5) 0.051(3) -0.006(3) 0.025(3) -0.054(4)
C5 0.0234(16) 0.0271(18) 0.0349(19) -0.0005(14) 0.0030(14) 0.0087(13)
C6 0.033(2) 0.036(2) 0.042(2) -0.0101(17) 0.0019(17) 0.0078(16)
C7 0.037(2) 0.048(3) 0.046(2) -0.011(2) 0.0025(19) 0.0131(19)
C8 0.059(3) 0.087(5) 0.066(4) 0.000(3) 0.032(3) 0.031(3)
C9 0.0329(18) 0.0248(17) 0.0278(17) 0.0017(13) 0.0001(14) -0.0003(14)
C10 0.046(2) 0.0280(19) 0.0306(18) -0.0020(15) 0.0101(17) -0.0002(16)
C11 0.076(4) 0.033(2) 0.034(2) -0.0018(18) 0.001(2) 0.009(2)
C12 0.055(3) 0.044(3) 0.068(4) -0.008(3) -0.015(3) 0.000(2)
C13 0.0338(19) 0.0261(18) 0.0279(17) 0.0030(13) 0.0041(14) 0.0053(14)
C14 0.043(2) 0.037(2) 0.037(2) 0.0085(17) 0.0065(18) -0.0008(17)
C15 0.066(3) 0.032(2) 0.031(2) 0.0006(16) 0.015(2) 0.011(2)
C16 0.100(5) 0.062(4) 0.051(3) 0.014(3) 0.027(3) -0.018(3)
I1 0.02873(11) 0.02334(12) 0.03159(12) -0.00144(8) 0.00561(9) -0.00337(8)
I2 0.02894(11) 0.02538(11) 0.02284(10) -0.00265(8) 0.01150(8) 0.00212(8)
I3 0.02751(11) 0.03025(12) 0.03072(12) 0.00092(9) 0.01740(9) 0.00088(8)
F1 0.0318(11) 0.0317(11) 0.0276(10) 0.0011(8) 0.0174(9) -0.0048(8)
F2 0.0405(12) 0.0294(11) 0.0366(12) -0.0097(9) 0.0217(10) -0.0010(9)
F3 0.0348(12) 0.0227(10) 0.0445(13) -0.0047(9) 0.0222(10) -0.0064(8)
C17 0.0216(14) 0.0249(16) 0.0234(15) -0.0018(12) 0.0077(12) 0.0024(12)
C18 0.0205(14) 0.0253(16) 0.0222(14) 0.0006(12) 0.0093(12) 0.0002(11)
C19 0.0197(14) 0.0232(16) 0.0270(16) -0.0010(12) 0.0063(12) 0.0000(11)
C20 0.0237(15) 0.0267(16) 0.0233(15) -0.0029(12) 0.0093(12) 0.0021(12)
C21 0.0218(14) 0.0259(16) 0.0252(15) -0.0001(12) 0.0117(12) 0.0000(12)
C22 0.0231(15) 0.0215(15) 0.0272(16) -0.0021(12) 0.0102(13) 0.0002(11)
I4 0.02831(11) 0.02266(11) 0.02568(11) 0.00612(7) 0.01278(9) 0.00271(7)
Cl1 0.0861(13) 0.0777(12) 0.0986(14) -0.0149(10) -0.0184(11) -0.0095(10)

loop_
_atom_type_symbol
_atom_type_description
_atom_type_scat_dispersion_real
_atom_type_scat_dispersion_imag
_atom_type_scat_source
C C 0.0033 0.0016 'International Tables Vol C Tables 4.2.6.8 and 6.1.1.4'
H H 0.0000 0.0000 'International Tables Vol C Tables 4.2.6.8 and 6.1.1.4'
N N 0.0061 0.0033 'International Tables Vol C Tables 4.2.6.8 and 6.1.1.4'
F F 0.0171 0.0103 'International Tables Vol C Tables 4.2.6.8 and 6.1.1.4'
Cl Cl 0.1484 0.1585 'International Tables Vol C Tables 4.2.6.8 and 6.1.1.4'
I I -0.4742 1.8119 'International Tables Vol C Tables 4.2.6.8 and 6.1.1.4'

loop_
_geom_angle_atom_site_label_1
_geom_angle_atom_site_label_2
_geom_angle_atom_site_label_3
_geom_angle
_geom_angle_site_symmetry_1
_geom_angle_site_symmetry_3
_geom_angle_publ_flag
C1 N1 C9 110.1(3) . . ?
C1 N1 C5 111.5(3) . . ?
C9 N1 C5 106.5(3) . . ?
C1 N1 C13 107.1(3) . . ?
C9 N1 C13 110.4(3) . . ?
C5 N1 C13 111.3(3) . . ?
C2 C1 N1 115.7(3) . . ?
C2 C1 H1A 108.4 . . ?
N1 C1 H1A 108.4 . . ?
C2 C1 H1B 108.4 . . ?
N1 C1 H1B 108.4 . . ?
H1A C1 H1B 107.4 . . ?
C1 C2 C3 111.2(4) . . ?
C1 C2 H2A 109.4 . . ?
C3 C2 H2A 109.4 . . ?
C1 C2 H2B 109.4 . . ?
C3 C2 H2B 109.4 . . ?
H2A C2 H2B 108.0 . . ?
C4 C3 C2 113.2(5) . . ?
C4 C3 H3A 108.9 . . ?
C2 C3 H3A 108.9 . . ?
C4 C3 H3B 108.9 . . ?
C2 C3 H3B 108.9 . . ?
H3A C3 H3B 107.7 . . ?
C3 C4 H4A 109.5 . . ?
C3 C4 H4B 109.5 . . ?
H4A C4 H4B 109.5 . . ?
C3 C4 H4C 109.5 . . ?
H4A C4 H4C 109.5 . . ?
H4B C4 H4C 109.5 . . ?
C6 C5 N1 116.5(3) . . ?
C6 C5 H5A 108.2 . . ?
N1 C5 H5A 108.2 . . ?
C6 C5 H5B 108.2 . . ?
N1 C5 H5B 108.2 . . ?
H5A C5 H5B 107.3 . . ?
C5 C6 C7 109.0(3) . . ?
C5 C6 H6A 109.9 . . ?
C7 C6 H6A 109.9 . . ?
C5 C6 H6B 109.9 . . ?
C7 C6 H6B 109.9 . . ?
H6A C6 H6B 108.3 . . ?
C8 C7 C6 112.1(4) . . ?
C8 C7 H7A 109.2 . . ?
C6 C7 H7A 109.2 . . ?
C8 C7 H7B 109.2 . . ?
C6 C7 H7B 109.2 . . ?
H7A C7 H7B 107.9 . . ?
C7 C8 H8A 109.5 . . ?
C7 C8 H8B 109.5 . . ?
H8A C8 H8B 109.5 . . ?
C7 C8 H8C 109.5 . . ?
H8A C8 H8C 109.5 . . ?
H8B C8 H8C 109.5 . . ?
C10 C9 N1 115.9(3) . . ?
C10 C9 H9A 108.3 . . ?
N1 C9 H9A 108.3 . . ?
C10 C9 H9B 108.3 . . ?
N1 C9 H9B 108.3 . . ?
H9A C9 H9B 107.4 . . ?
C9 C10 C11 110.2(4) . . ?
C9 C10 H10A 109.6 . . ?
C11 C10 H10A 109.6 . . ?
C9 C10 H10B 109.6 . . ?
C11 C10 H10B 109.6 . . ?
H10A C10 H10B 108.1 . . ?
C12 C11 C10 113.9(4) . . ?
C12 C11 H11A 108.8 . . ?
C10 C11 H11A 108.8 . . ?
C12 C11 H11B 108.8 . . ?
C10 C11 H11B 108.8 . . ?
H11A C11 H11B 107.7 . . ?
C11 C12 H12A 109.5 . . ?
C11 C12 H12B 109.5 . . ?
H12A C12 H12B 109.5 . . ?
C11 C12 H12C 109.5 . . ?
H12A C12 H12C 109.5 . . ?
H12B C12 H12C 109.5 . . ?
C14 C13 N1 116.5(3) . . ?
C14 C13 H13A 108.2 . . ?
N1 C13 H13A 108.2 . . ?
C14 C13 H13B 108.2 . . ?
N1 C13 H13B 108.2 . . ?
H13A C13 H13B 107.3 . . ?
C13 C14 C15 110.3(4) . . ?
C13 C14 H14A 109.6 . . ?
C15 C14 H14A 109.6 . . ?
C13 C14 H14B 109.6 . . ?
C15 C14 H14B 109.6 . . ?
H14A C14 H14B 108.1 . . ?
C16 C15 C14 113.1(4) . . ?
C16 C15 H15A 109.0 . . ?
C14 C15 H15A 109.0 . . ?
C16 C15 H15B 109.0 . . ?
C14 C15 H15B 109.0 . . ?
H15A C15 H15B 107.8 . . ?
C15 C16 H16A 109.5 . . ?
C15 C16 H16B 109.5 . . ?
H16A C16 H16B 109.5 . . ?
C15 C16 H16C 109.5 . . ?
H16A C16 H16C 109.5 . . ?
H16B C16 H16C 109.5 . . ?
C22 C17 C18 116.7(3) . . ?
C22 C17 I2 121.5(2) . . ?
C18 C17 I2 121.8(2) . . ?
F1 C18 C17 118.8(3) . . ?
F1 C18 C19 117.8(3) . . ?
C17 C18 C19 123.4(3) . . ?
C20 C19 C18 116.8(3) . . ?
C20 C19 I1 123.4(2) . . ?
C18 C19 I1 119.8(2) . . ?
F2 C20 C21 118.7(3) . . ?
F2 C20 C19 118.5(3) . . ?
C21 C20 C19 122.8(3) . . ?
C20 C21 C22 117.4(3) . . ?
C20 C21 I3 122.6(2) . . ?
C22 C21 I3 120.0(3) . . ?
F3 C22 C17 118.3(3) . . ?
F3 C22 C21 118.7(3) . . ?
C17 C22 C21 123.0(3) . . ?
C23 Cl1 C23 55.2(6) . 3_566 ?
Cl1 C23 Cl1 124.8(6) . 3_566 ?
Cl1 C23 H23A 106.1 . . ?
Cl1 C23 H23A 106.1 3_566 . ?
Cl1 C23 H23B 106.1 . . ?
Cl1 C23 H23B 106.1 3_566 . ?
H23A C23 H23B 106.3 . . ?

loop_
_geom_bond_atom_site_label_1
_geom_bond_atom_site_label_2
_geom_bond_distance
_geom_bond_site_symmetry_2
_geom_bond_publ_flag
N1 C1 1.514(5) . ?
N1 C9 1.521(5) . ?
N1 C5 1.522(5) . ?
N1 C13 1.529(5) . ?
C1 C2 1.500(6) . ?
C1 H1A 0.9700 . ?
C1 H1B 0.9700 . ?
C2 C3 1.515(7) . ?
C2 H2A 0.9700 . ?
C2 H2B 0.9700 . ?
C3 C4 1.515(9) . ?
C3 H3A 0.9700 . ?
C3 H3B 0.9700 . ?
C4 H4A 0.9600 . ?
C4 H4B 0.9600 . ?
C4 H4C 0.9600 . ?
C5 C6 1.510(6) . ?
C5 H5A 0.9700 . ?
C5 H5B 0.9700 . ?
C6 C7 1.531(6) . ?
C6 H6A 0.9700 . ?
C6 H6B 0.9700 . ?
C7 C8 1.501(8) . ?
C7 H7A 0.9700 . ?
C7 H7B 0.9700 . ?
C8 H8A 0.9600 . ?
C8 H8B 0.9600 . ?
C8 H8C 0.9600 . ?
C9 C10 1.503(6) . ?
C9 H9A 0.9700 . ?
C9 H9B 0.9700 . ?
C10 C11 1.525(6) . ?
C10 H10A 0.9700 . ?
C10 H10B 0.9700 . ?
C11 C12 1.475(8) . ?
C11 H11A 0.9700 . ?
C11 H11B 0.9700 . ?
C12 H12A 0.9600 . ?
C12 H12B 0.9600 . ?
C12 H12C 0.9600 . ?
C13 C14 1.509(6) . ?
C13 H13A 0.9700 . ?
C13 H13B 0.9700 . ?
C14 C15 1.539(6) . ?
C14 H14A 0.9700 . ?
C14 H14B 0.9700 . ?
C15 C16 1.483(8) . ?
C15 H15A 0.9700 . ?
C15 H15B 0.9700 . ?
C16 H16A 0.9600 . ?
C16 H16B 0.9600 . ?
C16 H16C 0.9600 . ?
I1 C19 2.100(3) . ?
I2 C17 2.103(3) . ?
I3 C21 2.104(3) . ?
F1 C18 1.343(4) . ?
F2 C20 1.348(4) . ?
F3 C22 1.342(4) . ?
C17 C22 1.384(5) . ?
C17 C18 1.387(5) . ?
C18 C19 1.388(5) . ?
C19 C20 1.388(5) . ?
C20 C21 1.382(5) . ?
C21 C22 1.387(5) . ?
Cl1 C23 1.610(9) . ?
Cl1 C23 1.743(9) 3_566 ?
C23 Cl1 1.743(9) 3_566 ?
C23 H23A 0.9700 . ?
C23 H23B 0.9700 . ?

loop_
_geom_torsion_atom_site_label_1
_geom_torsion_atom_site_label_2
_geom_torsion_atom_site_label_3
_geom_torsion_atom_site_label_4
_geom_torsion
_geom_torsion_site_symmetry_1
_geom_torsion_site_symmetry_2
_geom_torsion_site_symmetry_3
_geom_torsion_site_symmetry_4
_geom_torsion_publ_flag
C9 N1 C1 C2 57.8(4) . . . . ?
C5 N1 C1 C2 -60.2(4) . . . . ?
C13 N1 C1 C2 177.9(4) . . . . ?
N1 C1 C2 C3 -163.7(4) . . . . ?
C1 C2 C3 C4 -176.8(5) . . . . ?
C1 N1 C5 C6 -63.5(5) . . . . ?
C9 N1 C5 C6 176.3(4) . . . . ?
C13 N1 C5 C6 55.9(5) . . . . ?
N1 C5 C6 C7 -172.2(4) . . . . ?
C5 C6 C7 C8 73.1(5) . . . . ?
C1 N1 C9 C10 49.2(4) . . . . ?
C5 N1 C9 C10 170.2(3) . . . . ?
C13 N1 C9 C10 -68.9(4) . . . . ?
N1 C9 C10 C11 173.7(3) . . . . ?
C9 C10 C11 C12 -72.1(5) . . . . ?
C1 N1 C13 C14 177.8(3) . . . . ?
C9 N1 C13 C14 -62.3(4) . . . . ?
C5 N1 C13 C14 55.7(4) . . . . ?
N1 C13 C14 C15 -175.5(3) . . . . ?
C13 C14 C15 C16 -177.8(4) . . . . ?
C22 C17 C18 F1 -179.6(3) . . . . ?
I2 C17 C18 F1 -0.4(4) . . . . ?
C22 C17 C18 C19 0.4(5) . . . . ?
I2 C17 C18 C19 179.7(3) . . . . ?
F1 C18 C19 C20 179.5(3) . . . . ?
C17 C18 C19 C20 -0.6(5) . . . . ?
F1 C18 C19 I1 -1.8(4) . . . . ?
C17 C18 C19 I1 178.1(3) . . . . ?
C18 C19 C20 F2 179.6(3) . . . . ?
I1 C19 C20 F2 0.9(4) . . . . ?
C18 C19 C20 C21 0.2(5) . . . . ?
I1 C19 C20 C21 -178.4(3) . . . . ?
F2 C20 C21 C22 -179.0(3) . . . . ?
C19 C20 C21 C22 0.3(5) . . . . ?
F2 C20 C21 I3 0.4(5) . . . . ?
C19 C20 C21 I3 179.7(3) . . . . ?
C18 C17 C22 F3 179.9(3) . . . . ?
I2 C17 C22 F3 0.7(4) . . . . ?
C18 C17 C22 C21 0.2(5) . . . . ?
I2 C17 C22 C21 -179.1(3) . . . . ?
C20 C21 C22 F3 179.7(3) . . . . ?
I3 C21 C22 F3 0.3(4) . . . . ?
C20 C21 C22 C17 -0.5(5) . . . . ?
I3 C21 C22 C17 -180.0(3) . . . . ?
C23 Cl1 C23 Cl1 0.000(1) 3_566 . . 3_566 ?
